data_1553690
loop_
_publ_author_name
'Chen, Fengli'
'Bai, Dongjie'
'Wang, Yao'
'Jiang, Donghao'
'He, Yabing'

_publ_section_title
;
 A family of ssa-type copper-based MOFs constructed from unsymmetrical
 diisophthalates: synthesis, characterization and selective gas adsorption
;
_journal_issue 11
_journal_name_full 'Materials Chemistry Frontiers'
_journal_page_first 2283
_journal_paper_doi 10.1039/C7QM00302A
_journal_volume 1
_journal_year 2017
_chemical_formula_moiety 'C26 H16 Cu2 O10 [4DMF.2H2O]'
_chemical_formula_sum 'C38 H48 Cu2 N4 O16'
_chemical_formula_weight 943.88
_space_group_crystal_system hexagonal
_space_group_IT_number 194
_space_group_name_Hall '-P 6c 2c'
_space_group_name_H-M_alt 'P 63/m m c'
_atom_sites_solution_hydrogens difmap
_audit_creation_method SHELXL-2014/7
_audit_update_record
;
2017-07-31 deposited with the CCDC.
2017-08-10 downloaded from the CCDC.
;
_cell_angle_alpha 90
_cell_angle_beta 90
_cell_angle_gamma 120
_cell_formula_units_Z 6
_cell_length_a 18.3150(7)
_cell_length_b 18.3150(7)
_cell_length_c 26.7665(14)
_cell_measurement_reflns_used 23236
_cell_measurement_temperature 293(2)
_cell_measurement_theta_max 74
_cell_measurement_theta_min 1
_cell_volume 7775.6(6)
_computing_structure_refinement 'SHELXL-2014/7 (Sheldrick, 2014)'
_diffrn_ambient_temperature 293(2)
_diffrn_measured_fraction_theta_full 0.998
_diffrn_measured_fraction_theta_max 0.980
_diffrn_measurement_device_type 'Bruker SMART APEX II CCD area detector'
_diffrn_measurement_method 'omega scans'
_diffrn_radiation_type CuK\a
_diffrn_radiation_wavelength 1.54184
_diffrn_reflns_av_R_equivalents 0.0551
_diffrn_reflns_av_unetI/netI 0.0293
_diffrn_reflns_Laue_measured_fraction_full 0.998
_diffrn_reflns_Laue_measured_fraction_max 0.980
_diffrn_reflns_limit_h_max 13
_diffrn_reflns_limit_h_min -20
_diffrn_reflns_limit_k_max 22
_diffrn_reflns_limit_k_min -15
_diffrn_reflns_limit_l_max 27
_diffrn_reflns_limit_l_min -32
_diffrn_reflns_number 23236
_diffrn_reflns_point_group_measured_fraction_full 0.998
_diffrn_reflns_point_group_measured_fraction_max 0.980
_diffrn_reflns_theta_full 67.684
_diffrn_reflns_theta_max 74.004
_diffrn_reflns_theta_min 4.322
_diffrn_source 'fine-focus sealed tube'
_exptl_absorpt_coefficient_mu 1.539
_exptl_absorpt_correction_T_max 0.857
_exptl_absorpt_correction_T_min 0.758
_exptl_absorpt_correction_type empirical
_exptl_crystal_colour blue
_exptl_crystal_density_diffrn 1.209
_exptl_crystal_description block
_exptl_crystal_F_000 2940
_exptl_crystal_size_max 0.230
_exptl_crystal_size_mid 0.150
_exptl_crystal_size_min 0.100
_platon_squeeze_details
' the residual electron density of 1038 electrons per unit cell was tentatively assigned to 4 DMF and 2 H2O, which were mainly established according to the elemental analysis'
_refine_diff_density_max 0.565
_refine_diff_density_min -0.361
_refine_diff_density_rms 0.076
_refine_ls_extinction_method none
_refine_ls_goodness_of_fit_ref 1.103
_refine_ls_hydrogen_treatment constr
_refine_ls_matrix_type full
_refine_ls_number_parameters 119
_refine_ls_number_reflns 2905
_refine_ls_number_restraints 103
_refine_ls_restrained_S_all 1.096
_refine_ls_R_factor_all 0.1969
_refine_ls_R_factor_gt 0.1205
_refine_ls_shift/su_max 0.010
_refine_ls_shift/su_mean 0.001
_refine_ls_structure_factor_coef Fsqd
_refine_ls_weighting_details 'w=1/[\s^2^(Fo^2^)+(0.2000P)^2^] where P=(Fo^2^+2Fc^2^)/3'
_refine_ls_weighting_scheme calc
_refine_ls_wR_factor_gt 0.3686
_refine_ls_wR_factor_ref 0.4127
_reflns_Friedel_coverage 0.000
_reflns_number_gt 1031
_reflns_number_total 2905
_reflns_threshold_expression 'I > 2\s(I)'
_cod_data_source_file c7qm00302a2.cif
_cod_data_source_block ZJNU-74
_cod_original_cell_volume 7775.6(7)
_cod_database_code 1553690
_shelx_shelxl_version_number 2014/7
_shelx_space_group_comment
;
The symmetry employed for this shelxl refinement is uniquely defined
by the following loop, which should always be used as a source of
symmetry information in preference to the above space-group names.
They are only intended as comments.
;

loop_
_space_group_symop_operation_xyz
'x, y, z'
'x-y, x, z+1/2'
'-y, x-y, z'
'-x, -y, z+1/2'
'-x+y, -x, z'
'y, -x+y, z+1/2'
'-y, -x, -z+1/2'
'x-y, -y, -z'
'x, x-y, -z+1/2'
'y, x, -z'
'-x+y, y, -z+1/2'
'-x, -x+y, -z'
'-x, -y, -z'
'-x+y, -x, -z-1/2'
'y, -x+y, -z'
'x, y, -z-1/2'
'x-y, x, -z'
'-y, x-y, -z-1/2'
'y, x, z-1/2'
'-x+y, y, z'
'-x, -x+y, z-1/2'
'-y, -x, z'
'x-y, -y, z-1/2'
'x, x-y, z'

loop_
_atom_site_label
_atom_site_type_symbol
_atom_site_fract_x
_atom_site_fract_y
_atom_site_fract_z
_atom_site_U_iso_or_equiv
_atom_site_adp_type
_atom_site_occupancy
_atom_site_site_symmetry_order
_atom_site_calc_flag
_atom_site_refinement_flags_posn
_atom_site_refinement_flags_adp
_atom_site_refinement_flags_occupancy
C1 C 0.4469(5) 0.0871(6) 0.0406(4) 0.145(3) Uani 1 1 d D U .
C2 C 0.4200(5) 0.1443(6) 0.0614(3) 0.168(3) Uani 1 1 d D U .
C3 C 0.4425(7) 0.2213(3) 0.0369(4) 0.149(2) Uani 1 2 d DS TU P
H3 H 0.4708 0.2354 0.0065 0.179 Uiso 1 2 d R U P
C4 C 0.3779(8) 0.1265(8) 0.1066(5) 0.242(6) Uani 1 1 d D U .
H4 H 0.3736 0.0818 0.1253 0.291 Uiso 1 1 d R U .
C5 C 0.3420(13) 0.1710(6) 0.1255(8) 0.312(2) Uani 1 2 d DS TU P
Cu1 Cu 0.52467(4) 0.04935(9) -0.04055(6) 0.1539(11) Uani 1 2 d S T P
O1 O 0.4795(4) 0.1086(3) -0.0035(2) 0.162(2) Uani 1 1 d D . .
O2 O 0.4380(5) 0.0262(4) 0.0652(2) 0.190(3) Uani 1 1 d D . .
O1W O 0.5640(3) 0.1280(6) -0.1029(3) 0.233(5) Uani 1 2 d S T P
C6 C 0.2661(3) 0.1412(6) 0.1582(3) 0.225(13) Uani 0.25 1 d DR U P
C7 C 0.1809(3) 0.1056(6) 0.1502(3) 0.57(2) Uani 0.25 1 d R U P
H7A H 0.1596 0.0981 0.1167 0.680 Uiso 0.25 1 d R U P
C8 C 0.1245(3) 0.0799(6) 0.1912(3) 1.30(2) Uani 0.25 1 d R U P
H8A H 0.0650 0.0550 0.1853 1.557 Uiso 0.25 1 d R U P
C9 C 0.1545(3) 0.0903(6) 0.2392(3) 0.50(2) Uani 0.25 1 d R U P
H9A H 0.1160 0.0768 0.2666 0.598 Uiso 0.25 1 d R U P
C10 C 0.2421(3) 0.1211(6) 0.2500(3) 0.182(2) Uani 1 4 d R TU P
C11 C 0.2752(3) 0.1376(6) 0.2980(3) 0.113(2) Uani 0.5 2 d R TU P
H11A H 0.2375 0.1187 0.3261 0.136 Uiso 0.5 2 d R U P
C12 C 0.3604(3) 0.1802(6) 0.3060(3) 0.226(2) Uani 0.5 2 d R TU P
C13 C 0.4168(3) 0.1999(6) 0.2651(3) 0.49(2) Uani 0.25 1 d R U P
H13A H 0.4751 0.2177 0.2708 0.588 Uiso 0.25 1 d R U P
C14 C 0.3868(3) 0.1934(6) 0.2170(3) 0.172(2) Uani 0.5 2 d R TU P
H14A H 0.4258 0.2186 0.1899 0.206 Uiso 0.25 1 d R U P
C15 C 0.2992(3) 0.1496(6) 0.2074(3) 0.207(2) Uani 0.5 2 d R TU P

loop_
_atom_site_aniso_label
_atom_site_aniso_U_11
_atom_site_aniso_U_22
_atom_site_aniso_U_33
_atom_site_aniso_U_23
_atom_site_aniso_U_13
_atom_site_aniso_U_12
C1 0.146(3) 0.144(3) 0.144(3) -0.0003(10) -0.0003(10) 0.0719(16)
C2 0.168(3) 0.168(3) 0.168(3) 0.0001(10) 0.0004(10) 0.0836(19)
C3 0.1491(19) 0.149(2) 0.149(2) 0.0000(5) 0.0000(9) 0.0745(10)
C4 0.243(6) 0.242(6) 0.242(6) 0.0001(10) 0.0007(10) 0.121(3)
C5 0.312(2) 0.312(3) 0.312(3) 0.0001(5) 0.0003(9) 0.1559(11)
Cu1 0.2138(19) 0.0845(10) 0.1202(13) 0.0017(9) 0.0009(4) 0.0423(5)
O1 0.209(5) 0.102(3) 0.156(5) -0.003(3) 0.007(4) 0.062(4)
O2 0.313(9) 0.127(4) 0.134(4) 0.015(3) 0.021(5) 0.112(5)
O1W 0.300(10) 0.173(8) 0.184(9) 0.083(8) 0.042(4) 0.087(4)
C6 0.225(13) 0.225(13) 0.225(13) 0.0000(10) 0.0000(10) 0.112(6)
C7 0.57(2) 0.57(2) 0.57(2) 0.0000(10) 0.0000(10) 0.283(11)
C8 1.30(2) 1.30(2) 1.30(2) 0.0000(10) 0.0000(10) 0.649(12)
C9 0.50(2) 0.50(2) 0.50(2) 0.0000(10) 0.0000(10) 0.249(10)
C10 0.182(2) 0.182(2) 0.182(2) 0.000 0.000 0.0909(11)
C11 0.113(2) 0.113(2) 0.113(2) 0.0000(5) 0.0000(9) 0.0565(10)
C12 0.226(2) 0.226(3) 0.226(3) 0.0000(5) 0.0000(9) 0.1129(11)
C13 0.49(2) 0.49(2) 0.49(2) 0.0000(10) 0.0000(10) 0.245(10)
C14 0.172(2) 0.172(2) 0.172(3) 0.0000(5) 0.0001(9) 0.0859(11)
C15 0.207(2) 0.207(3) 0.207(3) 0.0000(5) -0.0001(9) 0.1036(11)

loop_
_atom_type_symbol
_atom_type_description
_atom_type_scat_dispersion_real
_atom_type_scat_dispersion_imag
_atom_type_scat_source
C C 0.0181 0.0091 'International Tables Vol C Tables 4.2.6.8 and 6.1.1.4'
Cu Cu -1.9646 0.5888 'International Tables Vol C Tables 4.2.6.8 and 6.1.1.4'
H H 0.0000 0.0000 'International Tables Vol C Tables 4.2.6.8 and 6.1.1.4'
N N 0.0311 0.0180 'International Tables Vol C Tables 4.2.6.8 and 6.1.1.4'
O O 0.0492 0.0322 'International Tables Vol C Tables 4.2.6.8 and 6.1.1.4'

loop_
_geom_angle_atom_site_label_1
_geom_angle_atom_site_label_2
_geom_angle_atom_site_label_3
_geom_angle
_geom_angle_site_symmetry_1
_geom_angle_site_symmetry_3
O2 C1 O1 126.6(9) . .
O2 C1 C2 120.0(9) . .
O1 C1 C2 113.4(8) . .
C4 C2 C3 119.4(9) . .
C4 C2 C1 120.7(9) . .
C3 C2 C1 119.8(8) . .
C2 C3 C2 116.3(11) 24 .
C2 C3 H3 121.8 24 .
C2 C3 H3 121.8 . .
C5 C4 C2 124.0(12) . .
C5 C4 H4 117.9 . .
C2 C4 H4 118.1 . .
C4 C5 C4 112.6(15) 24 .
C4 C5 C6 129.2(9) 24 24
C4 C5 C6 117.8(8) . 24
C4 C5 C6 117.8(8) 24 .
C4 C5 C6 129.2(9) . .
C6 C5 C6 11.5(6) 24 .
C4 C5 C12 107.5(14) 24 16_556
C4 C5 C12 107.4(13) . 16_556
C6 C5 C12 63.2(7) 24 16_556
C6 C5 C12 63.2(7) . 16_556
O1 Cu1 O1 90.2(4) . 20_655
O1 Cu1 O2 88.4(3) . 8
O1 Cu1 O2 167.5(3) 20_655 8
O1 Cu1 O2 167.5(3) . 13_655
O1 Cu1 O2 88.4(3) 20_655 13_655
O2 Cu1 O2 90.3(5) 8 13_655
O1 Cu1 O1W 96.9(3) . .
O1 Cu1 O1W 96.9(3) 20_655 .
O2 Cu1 O1W 95.6(3) 8 .
O2 Cu1 O1W 95.6(3) 13_655 .
O1 Cu1 Cu1 82.44(19) . 13_655
O1 Cu1 Cu1 82.44(19) 20_655 13_655
O2 Cu1 Cu1 85.11(19) 8 13_655
O2 Cu1 Cu1 85.11(19) 13_655 13_655
O1W Cu1 Cu1 179.0(3) . 13_655
C1 O1 Cu1 124.0(6) . .
C1 O2 Cu1 121.9(6) . 13_655
C6 C6 C11 82.80(11) 24 16_556
C6 C6 C7 95.3 24 .
C11 C6 C7 106.49(11) 16_556 .
C6 C6 C15 84.0 24 .
C11 C6 C15 14.68(10) 16_556 .
C7 C6 C15 121.0 . .
C6 C6 C7 72.7(6) 24 24
C11 C6 C7 102.92(12) 16_556 24
C7 C6 C7 22.7(6) . 24
C15 C6 C7 116.99(17) . 24
C6 C6 C5 84.3(3) 24 .
C11 C6 C5 117.8(9) 16_556 .
C7 C6 C5 135.2(10) . .
C15 C6 C5 103.5(10) . .
C7 C6 C5 129.9(10) 24 .
C6 C6 C12 85.2 24 16_556
C11 C6 C12 50.1(4) 16_556 16_556
C7 C6 C12 156.4(5) . 16_556
C15 C6 C12 35.5(5) . 16_556
C7 C6 C12 147.8(4) 24 16_556
C5 C6 C12 68.3(10) . 16_556
C7 C7 C6 84.6 24 .
C7 C7 C8 91.8 24 .
C6 C7 C8 120.3 . .
C7 C7 C6 72.7(6) 24 24
C6 C7 C6 12.0(6) . 24
C8 C7 C6 119.34(8) . 24
C7 C7 C8 67.0(5) 24 24
C6 C7 C8 115.16(17) . 24
C8 C7 C8 24.8(5) . 24
C6 C7 C8 109.0(6) 24 24
C7 C7 H7A 93.5 24 .
C6 C7 H7A 119.9 . .
C8 C7 H7A 119.9 . .
C6 C7 H7A 119.4 24 .
C8 C7 H7A 119.0 24 .
C8 C8 C9 86.5 24 .
C8 C8 C7 88.2 24 .
C9 C8 C7 120.3 . .
C8 C8 C9 67.8(6) 24 24
C9 C8 C9 18.8(6) . 24
C7 C8 C9 117.20(14) . 24
C8 C8 C7 67.0(5) 24 24
C9 C8 C7 116.26(15) . 24
C7 C8 C7 21.2(5) . 24
C9 C8 C7 106.5(6) 24 24
C8 C8 C9 87.5 24 16_556
C9 C8 C9 6.04(14) . 16_556
C7 C8 C9 126.29(13) . 16_556
C9 C8 C9 20.6(5) 24 16_556
C7 C8 C9 122.0(2) 24 16_556
C8 C8 C9 73.7(5) 24 9
C9 C8 C9 14.1(4) . 9
C7 C8 C9 124.1(2) . 9
C9 C8 C9 8.21(18) 24 9
C7 C8 C9 114.6(6) 24 9
C9 C8 C9 13.8(5) 16_556 9
C8 C8 H8A 95.3 24 .
C9 C8 H8A 119.9 . .
C7 C8 H8A 119.9 . .
C9 C8 H8A 119.5 24 .
C7 C8 H8A 119.5 24 .
C9 C8 H8A 113.8 16_556 .
C9 C8 H8A 114.2 9 .
C9 C9 C9 90.0 24 16_556
C9 C9 C9 50.4(14) 24 9
C9 C9 C9 39.6(14) 16_556 9
C9 C9 C8 93.5 24 .
C9 C9 C8 159.4 16_556 .
C9 C9 C8 139.4(12) 9 .
C9 C9 C10 80.4 24 .
C9 C9 C10 78.4 16_556 .
C9 C9 C10 74.9 9 .
C8 C9 C10 122.1 . .
C9 C9 C8 67.7(6) 24 24
C9 C9 C8 150.2(4) 16_556 24
C9 C9 C8 115.3(18) 9 24
C8 C9 C8 25.7(6) . 24
C10 C9 C8 114.9(2) . 24
C9 C9 C8 92.5 24 16_556
C9 C9 C8 14.53(13) 16_556 16_556
C9 C9 C8 44.1(14) 9 16_556
C8 C9 C8 144.91(13) . 16_556
C10 C9 C8 92.97(13) . 16_556
C8 C9 C8 141.0(3) 24 16_556
C9 C9 C8 73.7(5) 24 9
C9 C9 C8 21.5(4) 16_556 9
C9 C9 C8 26.5(9) 9 9
C8 C9 C8 143.7(2) . 9
C10 C9 C8 89.80(11) . 9
C8 C9 C8 128.7(8) 24 9
C8 C9 C8 18.8(5) 16_556 9
C9 C9 H9A 96.3 24 .
C9 C9 H9A 40.2 16_556 .
C9 C9 H9A 58.8 9 .
C8 C9 H9A 119.3 . .
C10 C9 H9A 118.6 . .
C8 C9 H9A 120.1 24 .
C8 C9 H9A 25.6 16_556 .
C8 C9 H9A 33.8 9 .
C11 C10 C11 135.6(3) 16_556 .
C11 C10 C9 100.3(3) 16_556 24
C11 C10 C9 123.40(7) . 24
C11 C10 C9 100.3(3) 16_556 .
C11 C10 C9 123.4 . .
C9 C10 C9 19.1(6) 24 .
C11 C10 C9 123.4(10) 16_556 9
C11 C10 C9 100.4(7) . 9
C9 C10 C9 23.1(7) 24 9
C9 C10 C9 30.1(6) . 9
C11 C10 C9 123.4(10) 16_556 16_556
C11 C10 C9 100.4(7) . 16_556
C9 C10 C9 30.1(6) 24 16_556
C9 C10 C9 23.1(7) . 16_556
C9 C10 C9 19.1(6) 9 16_556
C11 C10 C15 16.2(3) 16_556 .
C11 C10 C15 119.3 . .
C9 C10 C15 116.33(5) 24 .
C9 C10 C15 116.3 . .
C9 C10 C15 139.2(7) 9 .
C9 C10 C15 139.2(7) 16_556 .
C11 C10 C15 119.35(16) 16_556 16_556
C11 C10 C15 16.2(4) . 16_556
C9 C10 C15 139.2(4) 24 16_556
C9 C10 C15 139.2(4) . 16_556
C9 C10 C15 116.3(11) 9 16_556
C9 C10 C15 116.3(11) 16_556 16_556
C15 C10 C15 103.1(4) . 16_556
C15 C11 C6 118(2) 16_556 9
C15 C11 C6 118(2) 16_556 16_556
C6 C11 C6 14.4(8) 9 16_556
C15 C11 C12 30(2) 16_556 .
C6 C11 C12 88.00(11) 9 .
C6 C11 C12 88.00(11) 16_556 .
C15 C11 C10 91(2) 16_556 .
C6 C11 C10 150.0(2) 9 .
C6 C11 C10 150.00(12) 16_556 .
C12 C11 C10 121.2 . .
C15 C11 C14 8.0(18) 16_556 16_556
C6 C11 C14 109.6(6) 9 16_556
C6 C11 C14 109.6(6) 16_556 16_556
C12 C11 C14 21.8(5) . 16_556
C10 C11 C14 99.5(6) . 16_556
C15 C11 H11A 149.3 16_556 .
C6 C11 H11A 32.3 9 .
C6 C11 H11A 32.3 16_556 .
C12 C11 H11A 119.5 . .
C10 C11 H11A 119.3 . .
C14 C11 H11A 141.3 16_556 .
C14 C12 C15 104.0(17) 16_556 16_556
C14 C12 C11 115.3(8) 16_556 .
C15 C12 C11 11.3(9) 16_556 .
C14 C12 C13 8.0(5) 16_556 .
C15 C12 C13 108.9(9) 16_556 .
C11 C12 C13 120.0 . .
C14 C12 C13 8.0(6) 16_556 24
C15 C12 C13 108.9(9) 16_556 24
C11 C12 C13 120.0 . 24
C13 C12 C13 12.6(6) . 24
C14 C12 C6 156.5(13) 16_556 9
C15 C12 C6 53.1(5) 16_556 9
C11 C12 C6 41.9(5) . 9
C13 C12 C6 158.8(6) . 9
C13 C12 C6 161.9(5) 24 9
C14 C12 C6 156.5(12) 16_556 16_556
C15 C12 C6 53.1(4) 16_556 16_556
C11 C12 C6 41.9(5) . 16_556
C13 C12 C6 161.9(5) . 16_556
C13 C12 C6 158.8(5) 24 16_556
C6 C12 C6 9.6(5) 9 16_556
C14 C12 C5 154.7(11) 16_556 16_556
C15 C12 C5 101.2(10) 16_556 16_556
C11 C12 C5 90.0(6) . 16_556
C13 C12 C5 149.2(6) . 16_556
C13 C12 C5 149.2(6) 24 16_556
C6 C12 C5 48.5(7) 9 16_556
C6 C12 C5 48.5(7) 16_556 16_556
C13 C13 C14 77.0(2) 24 16_556
C13 C13 C13 90.0 24 16_556
C14 C13 C13 133.8(11) 16_556 16_556
C13 C13 C13 68.9(12) 24 9
C14 C13 C13 124.4(8) 16_556 9
C13 C13 C13 21.1(12) 16_556 9
C13 C13 C14 83.5 24 .
C14 C13 C14 112.6(11) 16_556 .
C13 C13 C14 21.2 16_556 .
C13 C13 C14 24.5(7) 9 .
C13 C13 C12 83.7 24 .
C14 C13 C12 8.6(9) 16_556 .
C13 C13 C12 140.3 16_556 .
C13 C13 C12 132.7(6) 9 .
C14 C13 C12 119.3 . .
C13 C13 C15 85.6 24 16_556
C14 C13 C15 25.0(5) 16_556 16_556
C13 C13 C15 111.5(5) 16_556 16_556
C13 C13 C15 108.3(3) 9 16_556
C14 C13 C15 90.8(5) . 16_556
C12 C13 C15 29.1(5) . 16_556
C13 C13 H13A 102.5 24 .
C14 C13 H13A 126.7 16_556 .
C13 C13 H13A 99.2 16_556 .
C13 C13 H13A 103.1 9 .
C14 C13 H13A 120.4 . .
C12 C13 H13A 120.4 . .
C15 C13 H13A 148.3 16_556 .
C13 C14 C13 26.0(12) 16_556 9
C13 C14 C12 163.4(13) 16_556 16_556
C13 C14 C12 163.4(14) 9 16_556
C13 C14 C13 24.9(11) 16_556 .
C13 C14 C13 31.1(10) 9 .
C12 C14 C13 164.6(7) 16_556 .
C13 C14 C13 31.1(9) 16_556 24
C13 C14 C13 24.9(10) 9 24
C12 C14 C13 164.6(8) 16_556 24
C13 C14 C13 13.0(6) . 24
C13 C14 C15 143.1(9) 16_556 .
C13 C14 C15 143.1(11) 9 .
C12 C14 C15 45.3(8) 16_556 .
C13 C14 C15 120.5 . .
C13 C14 C15 120.5 24 .
C13 C14 C14 46.2(11) 16_556 16_556
C13 C14 C14 46.2(10) 9 16_556
C12 C14 C14 145.7(8) 16_556 16_556
C13 C14 C14 21.2 . 16_556
C13 C14 C14 21.24(19) 24 16_556
C15 C14 C14 100.5 . 16_556
C13 C14 C11 145.2(14) 16_556 16_556
C13 C14 C11 145.2(16) 9 16_556
C12 C14 C11 43.0(2) 16_556 16_556
C13 C14 C11 122.8(5) . 16_556
C13 C14 C11 122.8(6) 24 16_556
C15 C14 C11 2.3(6) . 16_556
C14 C14 C11 102.8(5) 16_556 16_556
C13 C14 H14A 96.1 16_556 .
C13 C14 H14A 93.3 9 .
C12 C14 H14A 74.8 16_556 .
C13 C14 H14A 119.7 . .
C13 C14 H14A 118.1 24 .
C15 C14 H14A 119.7 . .
C14 C14 H14A 139.2 16_556 .
C11 C14 H14A 117.5 16_556 .
C11 C15 C12 139(3) 16_556 16_556
C11 C15 C14 170(2) 16_556 .
C12 C15 C14 30.7(9) 16_556 .
C11 C15 C6 48(2) 16_556 24
C12 C15 C6 91.4(9) 16_556 24
C14 C15 C6 122.0 . 24
C11 C15 C6 48(2) 16_556 .
C12 C15 C6 91.4(9) 16_556 .
C14 C15 C6 122.0 . .
C6 C15 C6 12.0(6) 24 .
C11 C15 C10 72(2) 16_556 .
C12 C15 C10 148.7(9) 16_556 .
C14 C15 C10 118.0 . .
C6 C15 C10 119.7 24 .
C6 C15 C10 119.7 . .
C11 C15 C13 175.5(7) 16_556 16_556
C12 C15 C13 42.0(5) 16_556 16_556
C14 C15 C13 11.9(4) . 16_556
C6 C15 C13 132.2(5) 24 16_556
C6 C15 C13 133.5(5) . 16_556
C10 C15 C13 106.8(5) . 16_556
C11 C15 C13 175.5(10) 16_556 9
C12 C15 C13 42.0(4) 16_556 9
C14 C15 C13 11.9(5) . 9
C6 C15 C13 133.5(5) 24 9
C6 C15 C13 132.2(4) . 9
C10 C15 C13 106.8(5) . 9
C13 C15 C13 8.9(4) 16_556 9

loop_
_geom_bond_atom_site_label_1
_geom_bond_atom_site_label_2
_geom_bond_distance
_geom_bond_site_symmetry_2
C1 O2 1.235(9) .
C1 O1 1.291(9) .
C1 C2 1.473(10) .
C2 C4 1.381(11) .
C2 C3 1.417(9) .
C3 C2 1.417(9) 24
C3 H3 0.9299 .
C4 C5 1.375(11) .
C4 H4 0.9300 .
C5 C4 1.375(11) 24
C5 C6 1.495(15) 24
C5 C6 1.495(15) .
C5 C12 1.86(2) 16_556
Cu1 O1 1.935(6) .
Cu1 O1 1.935(6) 20_655
Cu1 O2 1.939(7) 8
Cu1 O2 1.939(7) 13_655
Cu1 O1W 2.083(8) .
Cu1 Cu1 2.676(3) 13_655
O2 Cu1 1.939(7) 13_655
C6 C6 0.299(16) 24
C6 C11 1.190(18) 16_556
C6 C7 1.3747 .
C6 C15 1.4248 .
C6 C7 1.434(5) 24
C6 C12 1.782(10) 16_556
C7 C7 0.555(16) 24
C7 C8 1.4151 .
C7 C6 1.434(5) 24
C7 C8 1.536(6) 24
C7 H7A 0.9600 .
C8 C8 0.645(16) 24
C8 C9 1.3745 .
C8 C9 1.482(6) 24
C8 C7 1.536(6) 24
C8 C9 1.925(17) 16_556
C8 C9 2.003(16) 9
C8 H8A 0.9602 .
C9 C9 0.478(16) 24
C9 C9 0.577(18) 16_556
C9 C9 0.749(14) 9
C9 C10 1.4396 .
C9 C8 1.482(6) 24
C9 C8 1.925(17) 16_556
C9 C8 2.003(16) 9
C9 H9A 0.9602 .
C10 C11 1.388(17) 16_556
C10 C11 1.3875 .
C10 C9 1.440(3) 24
C10 C9 1.440(4) 9
C10 C9 1.440(4) 16_556
C10 C15 1.4559 .
C10 C15 1.456(14) 16_556
C11 C15 0.407(6) 16_556
C11 C6 1.190(17) 9
C11 C6 1.190(18) 16_556
C11 C12 1.3682 .
C11 C14 1.816(4) 16_556
C11 H11A 0.9601 .
C12 C14 0.745(15) 16_556
C12 C15 1.035(6) 16_556
C12 C13 1.4229 .
C12 C13 1.4229(17) 24
C12 C6 1.782(9) 9
C12 C6 1.782(10) 16_556
C12 C5 1.86(2) 16_556
C13 C13 0.312(16) 24
C13 C14 0.693(12) 16_556
C13 C13 0.807(18) 16_556
C13 C13 0.865(16) 9
C13 C14 1.3807 .
C13 C15 2.012(7) 16_556
C13 H13A 0.9600 .
C14 C13 0.693(12) 16_556
C14 C13 0.693(14) 9
C14 C12 0.745(15) 16_556
C14 C13 1.3807(18) 24
C14 C15 1.4137 .
C14 C14 1.767(18) 16_556
C14 C11 1.816(4) 16_556
C14 H14A 0.9596 .
C15 C11 0.407(6) 16_556
C15 C12 1.035(6) 16_556
C15 C6 1.4248(17) 24
C15 C13 2.012(7) 16_556
C15 C13 2.012(7) 9

loop_
_geom_torsion_atom_site_label_1
_geom_torsion_atom_site_label_2
_geom_torsion_atom_site_label_3
_geom_torsion_atom_site_label_4
_geom_torsion
_geom_torsion_site_symmetry_1
_geom_torsion_site_symmetry_4
O2 C1 C2 C4 -5.8(13) . .
O1 C1 C2 C4 174.9(9) . .
O2 C1 C2 C3 169.7(9) . .
O1 C1 C2 C3 -9.7(10) . .
C4 C2 C3 C2 0.4(14) . 24
C1 C2 C3 C2 -175.1(6) . 24
C3 C2 C4 C5 13(2) . .
C1 C2 C4 C5 -171.9(15) . .
C2 C4 C5 C4 -24(3) . 24
C2 C4 C5 C6 150.0(12) . 24
C2 C4 C5 C6 149.1(15) . .
C2 C4 C5 C12 -141.6(11) . 16_556
O2 C1 O1 Cu1 -1.5(13) . .
C2 C1 O1 Cu1 177.8(5) . .
O1 C1 O2 Cu1 1.1(13) . 13_655
C2 C1 O2 Cu1 -178.2(5) . 13_655
C4 C5 C6 C6 176(2) 24 24
C4 C5 C6 C6 4(2) . 24
C12 C5 C6 C6 -87.09(14) 16_556 24
C4 C5 C6 C11 -104.9(18) 24 16_556
C4 C5 C6 C11 83(3) . 16_556
C6 C5 C6 C11 78.7(3) 24 16_556
C12 C5 C6 C11 -8.4(4) 16_556 16_556
C4 C5 C6 C7 85(2) 24 .
C4 C5 C6 C7 -88(2) . .
C6 C5 C6 C7 -91.8(3) 24 .
C12 C5 C6 C7 -178.92(19) 16_556 .
C4 C5 C6 C15 -101.2(19) 24 .
C4 C5 C6 C15 86(2) . .
C6 C5 C6 C15 82.40(16) 24 .
C12 C5 C6 C15 -4.7(2) 16_556 .
C4 C5 C6 C7 114.7(18) 24 24
C4 C5 C6 C7 -58(3) . 24
C6 C5 C6 C7 -61.7(10) 24 24
C12 C5 C6 C7 -148.8(9) 16_556 24
C4 C5 C6 C12 -97(2) 24 16_556
C4 C5 C6 C12 91(2) . 16_556
C6 C5 C6 C12 87.09(14) 24 16_556
C6 C6 C7 C7 0.0 24 24
C11 C6 C7 C7 -84.04(11) 16_556 24
C15 C6 C7 C7 -86.2 . 24
C5 C6 C7 C7 87.3(4) . 24
C12 C6 C7 C7 -90.2 16_556 24
C6 C6 C7 C8 89.0 24 .
C11 C6 C7 C8 4.95(11) 16_556 .
C15 C6 C7 C8 2.8 . .
C7 C6 C7 C8 89.0 24 .
C5 C6 C7 C8 176.2(4) . .
C12 C6 C7 C8 -1.2 16_556 .
C11 C6 C7 C6 -84.06(10) 16_556 24
C15 C6 C7 C6 -86.2 . 24
C7 C6 C7 C6 0.0 24 24
C5 C6 C7 C6 87.2(4) . 24
C12 C6 C7 C6 -90.2 16_556 24
C6 C6 C7 C8 61.5(6) 24 24
C11 C6 C7 C8 -22.6(5) 16_556 24
C15 C6 C7 C8 -24.7(6) . 24
C7 C6 C7 C8 61.5(6) 24 24
C5 C6 C7 C8 148.7(10) . 24
C12 C6 C7 C8 -28.7(6) 16_556 24
C7 C7 C8 C8 0.0 24 24
C6 C7 C8 C8 -84.9 . 24
C6 C7 C8 C8 -71.1(7) 24 24
C7 C7 C8 C9 84.9 24 .
C6 C7 C8 C9 0.0 . .
C6 C7 C8 C9 13.8(7) 24 .
C8 C7 C8 C9 84.9 24 .
C7 C7 C8 C9 63.7(6) 24 24
C6 C7 C8 C9 -21.1(6) . 24
C6 C7 C8 C9 -7.39(7) 24 24
C8 C7 C8 C9 63.7(6) 24 24
C6 C7 C8 C7 -84.9 . 24
C6 C7 C8 C7 -71.1(7) 24 24
C8 C7 C8 C7 0.0 24 24
C7 C7 C8 C9 85.5 24 16_556
C6 C7 C8 C9 0.7 . 16_556
C6 C7 C8 C9 14.4(7) 24 16_556
C8 C7 C8 C9 85.6 24 16_556
C7 C7 C8 C9 68.9(6) 24 9
C6 C7 C8 C9 -16.0(6) . 9
C6 C7 C8 C9 -2.25(18) 24 9
C8 C7 C8 C9 68.9(6) 24 9
C8 C8 C9 C9 0.0 24 24
C7 C8 C9 C9 -85.8 . 24
C7 C8 C9 C9 -62.2(6) 24 24
C9 C8 C9 C9 99.4 16_556 24
C9 C8 C9 C9 24.2(12) 9 24
C8 C8 C9 C9 -99.3 24 16_556
C7 C8 C9 C9 174.8 . 16_556
C9 C8 C9 C9 -99.4 24 16_556
C7 C8 C9 C9 -161.6(6) 24 16_556
C9 C8 C9 C9 -75.1(11) 9 16_556
C8 C8 C9 C9 -24.2(12) 24 9
C7 C8 C9 C9 -110.1(12) . 9
C9 C8 C9 C9 -24.2(12) 24 9
C7 C8 C9 C9 -86.4(17) 24 9
C9 C8 C9 C9 75.1(11) 16_556 9
C8 C8 C9 C10 80.9 24 .
C7 C8 C9 C10 -4.9 . .
C9 C8 C9 C10 80.9 24 .
C7 C8 C9 C10 18.7(6) 24 .
C9 C8 C9 C10 -179.7 16_556 .
C9 C8 C9 C10 105.1(12) 9 .
C7 C8 C9 C8 -85.8 . 24
C9 C8 C9 C8 0.0 24 24
C7 C8 C9 C8 -62.2(6) 24 24
C9 C8 C9 C8 99.3 16_556 24
C9 C8 C9 C8 24.2(12) 9 24
C8 C8 C9 C8 -99.4 24 16_556
C7 C8 C9 C8 174.8 . 16_556
C9 C8 C9 C8 -99.4 24 16_556
C7 C8 C9 C8 -161.6(6) 24 16_556
C9 C8 C9 C8 0.0 16_556 16_556
C9 C8 C9 C8 -75.1(12) 9 16_556
C8 C8 C9 C8 -67.0(8) 24 9
C7 C8 C9 C8 -152.8(8) . 9
C9 C8 C9 C8 -67.0(8) 24 9
C7 C8 C9 C8 -129.2(13) 24 9
C9 C8 C9 C8 32.4(8) 16_556 9
C9 C8 C9 C8 -42.7(6) 9 9
C9 C9 C10 C11 91.7 24 16_556
C9 C9 C10 C11 -176.3 16_556 16_556
C9 C9 C10 C11 143.1(15) 9 16_556
C8 C9 C10 C11 3.6 . 16_556
C8 C9 C10 C11 31.9(6) 24 16_556
C8 C9 C10 C11 -176.2 16_556 16_556
C8 C9 C10 C11 165.3(5) 9 16_556
C9 C9 C10 C11 -96.4 24 .
C9 C9 C10 C11 -4.4 16_556 .
C9 C9 C10 C11 -45.0(15) 9 .
C8 C9 C10 C11 175.5 . .
C8 C9 C10 C11 -156.3(6) 24 .
C8 C9 C10 C11 -4.3 16_556 .
C8 C9 C10 C11 -22.8(5) 9 .
C9 C9 C10 C9 92.0 16_556 24
C9 C9 C10 C9 51.3(15) 9 24
C8 C9 C10 C9 -88.1 . 24
C8 C9 C10 C9 -59.9(6) 24 24
C8 C9 C10 C9 92.0 16_556 24
C8 C9 C10 C9 73.5(5) 9 24
C9 C9 C10 C9 -51.3(15) 24 9
C9 C9 C10 C9 40.6(15) 16_556 9
C8 C9 C10 C9 -139.5(15) . 9
C8 C9 C10 C9 -111(2) 24 9
C8 C9 C10 C9 40.7(15) 16_556 9
C8 C9 C10 C9 22.2(10) 9 9
C9 C9 C10 C9 -92.0 24 16_556
C9 C9 C10 C9 -40.6(15) 9 16_556
C8 C9 C10 C9 179.9 . 16_556
C8 C9 C10 C9 -151.9(6) 24 16_556
C8 C9 C10 C9 0.1 16_556 16_556
C8 C9 C10 C9 -18.4(5) 9 16_556
C9 C9 C10 C15 94.8 24 .
C9 C9 C10 C15 -173.3 16_556 .
C9 C9 C10 C15 146.1(15) 9 .
C8 C9 C10 C15 6.7 . .
C8 C9 C10 C15 34.9(6) 24 .
C8 C9 C10 C15 -173.2 16_556 .
C8 C9 C10 C15 168.3(5) 9 .
C9 C9 C10 C15 -101.26(17) 24 16_556
C9 C9 C10 C15 -9.29(17) 16_556 16_556
C9 C9 C10 C15 -49.9(16) 9 16_556
C8 C9 C10 C15 170.62(17) . 16_556
C8 C9 C10 C15 -161.2(5) 24 16_556
C8 C9 C10 C15 -9.23(17) 16_556 16_556
C8 C9 C10 C15 -27.7(6) 9 16_556
C11 C10 C11 C15 0.0 16_556 16_556
C9 C10 C11 C15 168.5(7) 24 16_556
C9 C10 C11 C15 -168.5 . 16_556
C9 C10 C11 C15 170.3(6) 9 16_556
C9 C10 C11 C15 -170.3 16_556 16_556
C15 C10 C11 C15 0.0 . 16_556
C11 C10 C11 C6 -165.5(15) 16_556 9
C9 C10 C11 C6 3.1(8) 24 9
C9 C10 C11 C6 26.0(15) . 9
C9 C10 C11 C6 4.8(9) 9 9
C9 C10 C11 C6 24.2(15) 16_556 9
C15 C10 C11 C6 -165.5(15) . 9
C15 C10 C11 C6 -165.5(15) 16_556 9
C11 C10 C11 C6 165.47(16) 16_556 16_556
C9 C10 C11 C6 -26.0(8) 24 16_556
C9 C10 C11 C6 -3.06(16) . 16_556
C9 C10 C11 C6 -24.2(7) 9 16_556
C9 C10 C11 C6 -4.82(12) 16_556 16_556
C15 C10 C11 C6 165.47(16) . 16_556
C15 C10 C11 C6 165.46(16) 16_556 16_556
C11 C10 C11 C12 0.0 16_556 .
C9 C10 C11 C12 168.5(7) 24 .
C9 C10 C11 C12 -168.5 . .
C9 C10 C11 C12 170.3(6) 9 .
C9 C10 C11 C12 -170.3 16_556 .
C15 C10 C11 C12 0.0 . .
C15 C10 C11 C12 0.0 16_556 .
C11 C10 C11 C14 0.0 16_556 16_556
C9 C10 C11 C14 168.5(7) 24 16_556
C9 C10 C11 C14 -168.5 . 16_556
C9 C10 C11 C14 170.3(6) 9 16_556
C9 C10 C11 C14 -170.3 16_556 16_556
C15 C10 C11 C14 0.0 . 16_556
C15 C10 C11 C14 0.0 16_556 16_556
C15 C11 C12 C14 0.0 16_556 16_556
C6 C11 C12 C14 172.8(8) 9 16_556
C6 C11 C12 C14 -172.79(11) 16_556 16_556
C10 C11 C12 C14 0.0 . 16_556
C6 C11 C12 C15 172.8(8) 9 16_556
C6 C11 C12 C15 -172.77(10) 16_556 16_556
C10 C11 C12 C15 0.0 . 16_556
C14 C11 C12 C15 0.0 16_556 16_556
C15 C11 C12 C13 -7.3 16_556 .
C6 C11 C12 C13 165.5(8) 9 .
C6 C11 C12 C13 179.94(11) 16_556 .
C10 C11 C12 C13 -7.3 . .
C14 C11 C12 C13 -7.3 16_556 .
C15 C11 C12 C13 7.3(7) 16_556 24
C6 C11 C12 C13 -179.9(15) 9 24
C6 C11 C12 C13 -165.5(7) 16_556 24
C10 C11 C12 C13 7.3(7) . 24
C14 C11 C12 C13 7.3(7) 16_556 24
C15 C11 C12 C6 -172.8(8) 16_556 9
C6 C11 C12 C6 14.4(8) 16_556 9
C10 C11 C12 C6 -172.8(8) . 9
C14 C11 C12 C6 -172.8(8) 16_556 9
C15 C11 C12 C6 172.77(11) 16_556 16_556
C6 C11 C12 C6 -14.4(8) 9 16_556
C10 C11 C12 C6 172.79(11) . 16_556
C14 C11 C12 C6 172.79(11) 16_556 16_556
C15 C11 C12 C5 180(100) 16_556 16_556
C6 C11 C12 C5 -7.2(5) 9 16_556
C6 C11 C12 C5 7.2(3) 16_556 16_556
C10 C11 C12 C5 180.0(2) . 16_556
C14 C11 C12 C5 180.0(2) 16_556 16_556
C14 C12 C13 C13 38(4) 16_556 24
C15 C12 C13 C13 92.16(11) 16_556 24
C11 C12 C13 C13 93.7 . 24
C6 C12 C13 C13 121.1(12) 9 24
C6 C12 C13 C13 93.8(2) 16_556 24
C5 C12 C13 C13 -100.7(6) 16_556 24
C15 C12 C13 C14 54(5) 16_556 16_556
C11 C12 C13 C14 55(4) . 16_556
C13 C12 C13 C14 -38(4) 24 16_556
C6 C12 C13 C14 83(5) 9 16_556
C6 C12 C13 C14 55(5) 16_556 16_556
C5 C12 C13 C14 -139(5) 16_556 16_556
C14 C12 C13 C13 -44(4) 16_556 16_556
C15 C12 C13 C13 9.80(12) 16_556 16_556
C11 C12 C13 C13 11.3 . 16_556
C13 C12 C13 C13 -82.4 24 16_556
C6 C12 C13 C13 38.8(12) 9 16_556
C6 C12 C13 C13 11.4(2) 16_556 16_556
C5 C12 C13 C13 177.0(6) 16_556 16_556
C14 C12 C13 C13 -15(4) 16_556 9
C15 C12 C13 C13 38.7(14) 16_556 9
C11 C12 C13 C13 40.2(14) . 9
C13 C12 C13 C13 -53.4(13) 24 9
C6 C12 C13 C13 67.7(11) 9 9
C6 C12 C13 C13 40.4(15) 16_556 9
C5 C12 C13 C13 -154.1(19) 16_556 9
C14 C12 C13 C14 -41(4) 16_556 .
C15 C12 C13 C14 13.22(11) 16_556 .
C11 C12 C13 C14 14.7 . .
C13 C12 C13 C14 -78.9 24 .
C6 C12 C13 C14 42.2(12) 9 .
C6 C12 C13 C14 14.9(2) 16_556 .
C5 C12 C13 C14 -179.6(6) 16_556 .
C14 C12 C13 C15 -54(5) 16_556 16_556
C11 C12 C13 C15 1.50(11) . 16_556
C13 C12 C13 C15 -92.16(12) 24 16_556
C6 C12 C13 C15 29.0(12) 9 16_556
C6 C12 C13 C15 1.64(13) 16_556 16_556
C5 C12 C13 C15 167.2(5) 16_556 16_556
C13 C13 C14 C13 107.0 24 16_556
C14 C13 C14 C13 180.0 16_556 16_556
C13 C13 C14 C13 56(2) 9 16_556
C12 C13 C14 C13 -174.0 . 16_556
C15 C13 C14 C13 -167.6 16_556 16_556
C13 C13 C14 C13 51(2) 24 9
C14 C13 C14 C13 124(2) 16_556 9
C13 C13 C14 C13 -56(2) 16_556 9
C12 C13 C14 C13 130(2) . 9
C15 C13 C14 C13 137(2) 16_556 9
C13 C13 C14 C12 -114.4(13) 24 16_556
C14 C13 C14 C12 -41.4(13) 16_556 16_556
C13 C13 C14 C12 138.6(13) 16_556 16_556
C13 C13 C14 C12 -166(3) 9 16_556
C12 C13 C14 C12 -35.3(13) . 16_556
C15 C13 C14 C12 -28.9(12) 16_556 16_556
C14 C13 C14 C13 73.0 16_556 24
C13 C13 C14 C13 -107.0 16_556 24
C13 C13 C14 C13 -51(2) 9 24
C12 C13 C14 C13 79.1 . 24
C15 C13 C14 C13 85.4 16_556 24
C13 C13 C14 C15 -93.9 24 .
C14 C13 C14 C15 -20.8 16_556 .
C13 C13 C14 C15 159.2 16_556 .
C13 C13 C14 C15 -145(2) 9 .
C12 C13 C14 C15 -14.8 . .
C15 C13 C14 C15 -8.4 16_556 .
C13 C13 C14 C14 -73.0 24 16_556
C13 C13 C14 C14 180.0 16_556 16_556
C13 C13 C14 C14 -124(2) 9 16_556
C12 C13 C14 C14 6.0 . 16_556
C15 C13 C14 C14 12.4 16_556 16_556
C13 C13 C14 C11 -94.21(9) 24 16_556
C14 C13 C14 C11 -21.21(9) 16_556 16_556
C13 C13 C14 C11 158.80(9) 16_556 16_556
C13 C13 C14 C11 -145(2) 9 16_556
C12 C13 C14 C11 -15.16(9) . 16_556
C15 C13 C14 C11 -8.8 16_556 16_556
C13 C14 C15 C11 -158.0(9) 16_556 16_556
C13 C14 C15 C11 158.0(19) 9 16_556
C12 C14 C15 C11 0.0 16_556 16_556
C13 C14 C15 C11 -172.5 . 16_556
C13 C14 C15 C11 172.5(7) 24 16_556
C14 C14 C15 C11 -180.0 16_556 16_556
C13 C14 C15 C12 -158.0(9) 16_556 16_556
C13 C14 C15 C12 158.0(19) 9 16_556
C13 C14 C15 C12 -172.5 . 16_556
C13 C14 C15 C12 172.5(7) 24 16_556
C14 C14 C15 C12 -180.0 16_556 16_556
C11 C14 C15 C12 0.0 16_556 16_556
C13 C14 C15 C6 -150.9(13) 16_556 24
C13 C14 C15 C6 165(3) 9 24
C12 C14 C15 C6 7.1(7) 16_556 24
C13 C14 C15 C6 -165.4(7) . 24
C13 C14 C15 C6 179.6(15) 24 24
C14 C14 C15 C6 -172.9(7) 16_556 24
C11 C14 C15 C6 7.1(8) 16_556 24
C13 C14 C15 C6 -165.1(9) 16_556 .
C13 C14 C15 C6 150.9(19) 9 .
C12 C14 C15 C6 -7.1 16_556 .
C13 C14 C15 C6 -179.6 . .
C13 C14 C15 C6 165.4(7) 24 .
C14 C14 C15 C6 172.9 16_556 .
C11 C14 C15 C6 -7.1 16_556 .
C13 C14 C15 C10 22.0(9) 16_556 .
C13 C14 C15 C10 -22.0(19) 9 .
C12 C14 C15 C10 180.0 16_556 .
C13 C14 C15 C10 7.5 . .
C13 C14 C15 C10 -7.5(7) 24 .
C14 C14 C15 C10 0.0 16_556 .
C11 C14 C15 C10 180(100) 16_556 .
C13 C14 C15 C13 -44(2) 9 16_556
C12 C14 C15 C13 158.0(9) 16_556 16_556
C13 C14 C15 C13 -14.5(9) . 16_556
C13 C14 C15 C13 -29.5(10) 24 16_556
C14 C14 C15 C13 -22.0(9) 16_556 16_556
C11 C14 C15 C13 158.0(9) 16_556 16_556
C13 C14 C15 C13 44(2) 16_556 9
C12 C14 C15 C13 -158.0(19) 16_556 9
C13 C14 C15 C13 29.5(19) . 9
C13 C14 C15 C13 14.5(13) 24 9
C14 C14 C15 C13 22.0(19) 16_556 9
C11 C14 C15 C13 -158.0(19) 16_556 9
C6 C6 C15 C11 -84.5(5) 24 16_556
C7 C6 C15 C11 8.1(4) . 16_556
C7 C6 C15 C11 -17.4(7) 24 16_556
C5 C6 C15 C11 -167.1(7) . 16_556
C12 C6 C15 C11 -174.7(5) 16_556 16_556
C6 C6 C15 C12 90.14(10) 24 16_556
C11 C6 C15 C12 174.7(5) 16_556 16_556
C7 C6 C15 C12 -177.22(10) . 16_556
C7 C6 C15 C12 157.2(7) 24 16_556
C5 C6 C15 C12 7.5(3) . 16_556
C6 C6 C15 C14 93.8 24 .
C11 C6 C15 C14 178.3(5) 16_556 .
C7 C6 C15 C14 -173.6 . .
C7 C6 C15 C14 160.9(6) 24 .
C5 C6 C15 C14 11.2(4) . .
C12 C6 C15 C14 3.62(10) 16_556 .
C11 C6 C15 C6 84.5(5) 16_556 24
C7 C6 C15 C6 92.6 . 24
C7 C6 C15 C6 67.1(6) 24 24
C5 C6 C15 C6 -82.6(4) . 24
C12 C6 C15 C6 -90.14(10) 16_556 24
C6 C6 C15 C10 -93.4 24 .
C11 C6 C15 C10 -8.9(5) 16_556 .
C7 C6 C15 C10 -0.8 . .
C7 C6 C15 C10 -26.4(6) 24 .
C5 C6 C15 C10 -176.1(4) . .
C12 C6 C15 C10 176.41(10) 16_556 .
C6 C6 C15 C13 89.56(6) 24 16_556
C11 C6 C15 C13 174.1(5) 16_556 16_556
C7 C6 C15 C13 -177.80(7) . 16_556
C7 C6 C15 C13 156.6(7) 24 16_556
C5 C6 C15 C13 7.0(3) . 16_556
C12 C6 C15 C13 -0.6 16_556 16_556
C6 C6 C15 C13 101.6(6) 24 9
C11 C6 C15 C13 -173.9(9) 16_556 9
C7 C6 C15 C13 -165.8(6) . 9
C7 C6 C15 C13 168.7(13) 24 9
C5 C6 C15 C13 19.0(3) . 9
C12 C6 C15 C13 11.4(6) 16_556 9
C11 C10 C15 C11 180.0 . 16_556
C9 C10 C15 C11 10.7(7) 24 16_556
C9 C10 C15 C11 -10.7 . 16_556
C9 C10 C15 C11 14.7(9) 9 16_556
C9 C10 C15 C11 -14.72(17) 16_556 16_556
C15 C10 C15 C11 180.0 16_556 16_556
C11 C10 C15 C12 -180(100) 16_556 16_556
C11 C10 C15 C12 0.0 . 16_556
C9 C10 C15 C12 -169.3(7) 24 16_556
C9 C10 C15 C12 169.3 . 16_556
C9 C10 C15 C12 -165.3(9) 9 16_556
C9 C10 C15 C12 165.29(17) 16_556 16_556
C15 C10 C15 C12 0.0 16_556 16_556
C11 C10 C15 C14 180.0 16_556 .
C11 C10 C15 C14 0.0 . .
C9 C10 C15 C14 -169.3(7) 24 .
C9 C10 C15 C14 169.3 . .
C9 C10 C15 C14 -165.3(9) 9 .
C9 C10 C15 C14 165.28(17) 16_556 .
C15 C10 C15 C14 0.0 16_556 .
C11 C10 C15 C6 -6.9(7) 16_556 24
C11 C10 C15 C6 173.1(7) . 24
C9 C10 C15 C6 3.7 24 24
C9 C10 C15 C6 -17.6(7) . 24
C9 C10 C15 C6 7.8(2) 9 24
C9 C10 C15 C6 -21.6(7) 16_556 24
C15 C10 C15 C6 173.1(7) 16_556 24
C11 C10 C15 C6 6.9 16_556 .
C11 C10 C15 C6 -173.1 . .
C9 C10 C15 C6 17.6(7) 24 .
C9 C10 C15 C6 -3.7 . .
C9 C10 C15 C6 21.6(9) 9 .
C9 C10 C15 C6 -7.79(17) 16_556 .
C15 C10 C15 C6 -173.1 16_556 .
C11 C10 C15 C13 -175.4 16_556 16_556
C11 C10 C15 C13 4.6 . 16_556
C9 C10 C15 C13 -164.7(7) 24 16_556
C9 C10 C15 C13 174.0 . 16_556
C9 C10 C15 C13 -160.6(9) 9 16_556
C9 C10 C15 C13 169.9(2) 16_556 16_556
C15 C10 C15 C13 4.6 16_556 16_556
C11 C10 C15 C13 175.4(5) 16_556 9
C11 C10 C15 C13 -4.6(5) . 9
C9 C10 C15 C13 -174.0(11) 24 9
C9 C10 C15 C13 164.7(5) . 9
C9 C10 C15 C13 -169.9(13) 9 9
C9 C10 C15 C13 160.6(5) 16_556 9
C15 C10 C15 C13 -4.6(5) 16_556 9

loop_
_platon_squeeze_void_nr
_platon_squeeze_void_average_x
_platon_squeeze_void_average_y
_platon_squeeze_void_average_z
_platon_squeeze_void_volume
_platon_squeeze_void_count_electrons
_platon_squeeze_void_content
1 -0.037 -0.023 -0.001 4919 1038 ' '
